data_4106622
loop_
_publ_author_name
'Adrian B. Chaplin'
'Jennifer C. Green'
'Andrew S. Weller'

_publ_section_title
;
 C-C Activation in the Solid State in an Organometallic \s-Complex
;
_journal_name_full 'Journal of the American Chemical Society'
_journal_page_first 13162
_journal_page_last 13168
_journal_paper_doi 10.1021/ja2047599
_journal_volume 133
_journal_year 2011
_chemical_formula_moiety 'C32 H12 B F24, C23 H37 Ir P'
_chemical_formula_sum 'C55 H49 B F24 Ir P'
_chemical_formula_weight 1399.92
_space_group_IT_number 14
_symmetry_cell_setting monoclinic
_symmetry_space_group_name_Hall '-P 2yn'
_symmetry_space_group_name_H-M 'P 1 21/n 1'
_atom_sites_solution_hydrogens geom
_atom_sites_solution_primary direct
_atom_sites_solution_secondary difmap
_audit_creation_method SHELXL-97
_cell_angle_alpha 90.00
_cell_angle_beta 99.7008(4)
_cell_angle_gamma 90.00
_cell_formula_units_Z 4
_cell_length_a 14.75930(10)
_cell_length_b 16.4200(2)
_cell_length_c 22.5220(3)
_cell_measurement_reflns_used 14472
_cell_measurement_temperature 150(2)
_cell_measurement_theta_max 29.575
_cell_measurement_theta_min 5.097
_cell_volume 5380.11(10)
_computing_cell_refinement 'Denzo/Scalepack (Otwinowski & Minor 1997)'
_computing_data_collection 'Collect (Nonius BV, 1997-2000)'
_computing_data_reduction 'Denzo/Scalepack (Otwinowski & Minor 1997)'
_computing_molecular_graphics 'ORTEP3 (Farrugia, 1997)'
_computing_publication_material 'Bruker SHELXTL'
_computing_structure_refinement 'SHELXL-97 (Sheldrick, 2008)'
_computing_structure_solution 'SIR2004 (Burla et al., 2005)'
_diffrn_ambient_temperature 150(2)
_diffrn_detector_area_resol_mean 9
_diffrn_measured_fraction_theta_full 0.993
_diffrn_measured_fraction_theta_max 0.993
_diffrn_measurement_details
;
Data collected over four omega scans (total 345.2\%) with an exposure time 
of 220 s/\%. 
;
_diffrn_measurement_device '95mm CCD camera on \k-goniostat'
_diffrn_measurement_device_type KappaCCD
_diffrn_measurement_method CCD
_diffrn_orient_matrix_type 'by Nonius Collect from scalepack cell'
_diffrn_orient_matrix_UB_11 0.0001852
_diffrn_orient_matrix_UB_12 -0.0527051
_diffrn_orient_matrix_UB_13 0.0222673
_diffrn_orient_matrix_UB_21 -0.0489002
_diffrn_orient_matrix_UB_22 0.0213436
_diffrn_orient_matrix_UB_23 0.0216473
_diffrn_orient_matrix_UB_31 -0.0483061
_diffrn_orient_matrix_UB_32 -0.0218082
_diffrn_orient_matrix_UB_33 -0.0326286
_diffrn_radiation_monochromator 'horizonally mounted graphite crystal'
_diffrn_radiation_source 'fine-focus sealed tube'
_diffrn_radiation_type MoK\a
_diffrn_radiation_wavelength 0.71073
_diffrn_reflns_av_R_equivalents 0.0331
_diffrn_reflns_av_sigmaI/netI 0.0546
_diffrn_reflns_limit_h_max 19
_diffrn_reflns_limit_h_min -19
_diffrn_reflns_limit_k_max 21
_diffrn_reflns_limit_k_min -21
_diffrn_reflns_limit_l_max 29
_diffrn_reflns_limit_l_min -29
_diffrn_reflns_number 24519
_diffrn_reflns_theta_full 27.88
_diffrn_reflns_theta_max 27.88
_diffrn_reflns_theta_min 5.10
_exptl_absorpt_coefficient_mu 2.633
_exptl_absorpt_correction_T_max 1.0
_exptl_absorpt_correction_T_min 0.945
_exptl_absorpt_correction_type multi-scan
_exptl_absorpt_process_details 'Denzo/Scalepack (Otwinowski & Minor 1997)'
_exptl_crystal_colour yellow
_exptl_crystal_density_diffrn 1.728
_exptl_crystal_description block
_exptl_crystal_F_000 2768
_exptl_crystal_size_max 0.20
_exptl_crystal_size_mid 0.12
_exptl_crystal_size_min 0.08
_exptl_crystal_thermal_history
;
The sample was placed directly into the cool stream at 250 K.
Data was collected at 250 K (345.2\% @ 220 s/\%).
The sample was cooled at 50 K/h to 200 K.
Data was collected at 200 K (345.2\% @ 220 s/\%).
The sample was cooled at 50 K/h to 150 K.
;
_refine_diff_density_max 1.057
_refine_diff_density_min -1.000
_refine_diff_density_rms 0.094
_refine_ls_extinction_method none
_refine_ls_goodness_of_fit_ref 1.012
_refine_ls_hydrogen_treatment constr
_refine_ls_matrix_type full
_refine_ls_number_parameters 856
_refine_ls_number_reflns 12752
_refine_ls_number_restraints 663
_refine_ls_restrained_S_all 1.074
_refine_ls_R_factor_all 0.0554
_refine_ls_R_factor_gt 0.0380
_refine_ls_shift/su_max 0.004
_refine_ls_shift/su_mean 0.000
_refine_ls_structure_factor_coef Fsqd
_refine_ls_weighting_details 'calc w=1/[\s^2^(Fo^2^)+(0.0344P)^2^+7.7472P] where P=(Fo^2^+2Fc^2^)/3'
_refine_ls_weighting_scheme calc
_refine_ls_wR_factor_gt 0.0864
_refine_ls_wR_factor_ref 0.0949
_reflns_number_gt 10050
_reflns_number_total 12752
_reflns_threshold_expression >2sigma(I)
_cod_data_source_file ja2047599_si_002_15.cif
_cod_data_source_block 3_150K_modelled
_cod_original_sg_symbol_H-M 'P 1 21/n 1 '
_cod_database_code 4106622

loop_
_symmetry_equiv_pos_as_xyz
'x, y, z'
'-x+1/2, y+1/2, -z+1/2'
'-x, -y, -z'
'x-1/2, -y-1/2, z-1/2'

loop_
_atom_site_label
_atom_site_type_symbol
_atom_site_fract_x
_atom_site_fract_y
_atom_site_fract_z
_atom_site_U_iso_or_equiv
_atom_site_adp_type
_atom_site_occupancy
_atom_site_symmetry_multiplicity
_atom_site_calc_flag
_atom_site_refinement_flags
_atom_site_disorder_assembly
_atom_site_disorder_group
Ir1 Ir 0.604090(10) 0.096169(9) 0.824244(7) 0.03224(6) Uani 1 1 d . . .
P1 P 0.75388(6) 0.14174(6) 0.82908(4) 0.0297(2) Uani 1 1 d U C .
C1 C 0.6216(3) 0.0296(3) 0.90272(19) 0.0404(9) Uani 1 1 d . C .
H1 H 0.6533 0.0586 0.9394 0.048 Uiso 1 1 calc R . .
C2 C 0.6774(3) -0.0379(3) 0.8787(2) 0.0451(10) Uani 1 1 d . . .
H2 H 0.7457 -0.0310 0.8860 0.054 Uiso 1 1 calc R C .
C3 C 0.6280(3) -0.0253(2) 0.8141(2) 0.0389(9) Uani 1 1 d . C .
H3 H 0.6651 -0.0389 0.7821 0.047 Uiso 1 1 calc R . .
C4 C 0.5370(3) -0.0755(3) 0.8115(2) 0.0433(10) Uani 1 1 d D . .
H4 H 0.5406 -0.1267 0.7880 0.052 Uiso 1 1 calc R A 1
C5 C 0.5394(3) -0.0959(3) 0.8784(2) 0.0476(11) Uani 1 1 d . C .
H5 H 0.4942 -0.1384 0.8861 0.057 Uiso 1 1 calc R . .
C6 C 0.5293(3) -0.0136(3) 0.9094(2) 0.0425(10) Uani 1 1 d D . .
H6 H 0.5287 -0.0235 0.9531 0.051 Uiso 1 1 calc R B 1
C7 C 0.6402(3) -0.1185(3) 0.9000(3) 0.0573(13) Uani 1 1 d . C .
H7A H 0.6599 -0.1667 0.8791 0.069 Uiso 1 1 calc R . .
H7B H 0.6551 -0.1260 0.9442 0.069 Uiso 1 1 calc R . .
C8A C 0.4581(11) 0.1064(12) 0.8419(4) 0.0380(10) Uani 0.687(16) 1 d PDU C 1
H8A H 0.4936 0.1560 0.8573 0.046 Uiso 0.687(16) 1 calc PR C 1
C9A C 0.3770(6) 0.1065(6) 0.7919(4) 0.0422(14) Uani 0.687(16) 1 d PDU C 1
H9A H 0.3536 0.1584 0.7718 0.051 Uiso 0.687(16) 1 calc PR C 1
C10A C 0.4597(6) 0.0648(6) 0.7756(4) 0.0367(15) Uani 0.687(16) 1 d PDU C 1
H10A H 0.4962 0.0871 0.7457 0.044 Uiso 0.687(16) 1 calc PR C 1
C11A C 0.4475(9) -0.0293(13) 0.7866(8) 0.0394(17) Uani 0.687(16) 1 d PDU C 1
H11A H 0.4150 -0.0561 0.7492 0.047 Uiso 0.687(16) 1 calc PR C 1
C12A C 0.3835(11) -0.0212(9) 0.8329(6) 0.0411(14) Uani 0.687(16) 1 d PDU C 1
H12A H 0.3593 -0.0735 0.8467 0.049 Uiso 0.687(16) 1 calc PR C 1
C13A C 0.4401(10) 0.0310(14) 0.8822(11) 0.0390(15) Uani 0.687(16) 1 d PDU C 1
H13A H 0.4035 0.0468 0.9139 0.047 Uiso 0.687(16) 1 calc PR C 1
C14A C 0.3108(7) 0.0394(6) 0.8036(5) 0.0443(16) Uani 0.687(16) 1 d PDU C 1
H14A H 0.2742 0.0181 0.7659 0.053 Uiso 0.687(16) 1 calc PR C 1
H14B H 0.2693 0.0571 0.8314 0.053 Uiso 0.687(16) 1 calc PR C 1
C8B C 0.461(3) 0.105(3) 0.8484(9) 0.0380(10) Uani 0.313(16) 1 d PDU C 2
H8B H 0.4533 0.1551 0.8727 0.046 Uiso 0.313(16) 1 calc PR C 2
C9B C 0.4008(14) 0.1089(15) 0.7839(9) 0.0422(14) Uani 0.313(16) 1 d PDU C 2
H9B H 0.3888 0.1627 0.7633 0.051 Uiso 0.313(16) 1 calc PR C 2
C10B C 0.4786(13) 0.0528(14) 0.7676(10) 0.0367(15) Uani 0.313(16) 1 d PDU C 2
H10B H 0.4833 0.0587 0.7241 0.044 Uiso 0.313(16) 1 calc PR C 2
C11B C 0.453(2) -0.027(3) 0.7800(18) 0.0394(17) Uani 0.313(16) 1 d PDU C 2
H11B H 0.4233 -0.0552 0.7422 0.047 Uiso 0.313(16) 1 calc PR C 2
C12B C 0.380(3) -0.013(2) 0.8238(13) 0.0411(14) Uani 0.313(16) 1 d PDU C 2
H12B H 0.3468 -0.0621 0.8347 0.049 Uiso 0.313(16) 1 calc PR C 2
C13B C 0.444(2) 0.033(3) 0.878(2) 0.0390(15) Uani 0.313(16) 1 d PDU C 2
H13B H 0.4050 0.0467 0.9093 0.047 Uiso 0.313(16) 1 calc PR C 2
C14B C 0.3205(17) 0.0535(14) 0.7896(11) 0.0443(16) Uani 0.313(16) 1 d PDU C 2
H14C H 0.2872 0.0347 0.7501 0.053 Uiso 0.313(16) 1 calc PR C 2
H14D H 0.2771 0.0781 0.8135 0.053 Uiso 0.313(16) 1 calc PR C 2
C15 C 0.7349(3) 0.2520(2) 0.8115(2) 0.0388(9) Uani 1 1 d . . .
H15 H 0.7519 0.2818 0.8505 0.047 Uiso 1 1 calc R C .
C16 C 0.6336(3) 0.2677(3) 0.7904(2) 0.0489(11) Uani 1 1 d . C .
H16A H 0.6235 0.3262 0.7834 0.073 Uiso 1 1 calc R . .
H16B H 0.5987 0.2491 0.8211 0.073 Uiso 1 1 calc R . .
H16C H 0.6131 0.2380 0.7528 0.073 Uiso 1 1 calc R . .
C17 C 0.7920(3) 0.2899(3) 0.7678(2) 0.0487(11) Uani 1 1 d . C .
H17A H 0.7786 0.2618 0.7289 0.073 Uiso 1 1 calc R . .
H17B H 0.8576 0.2843 0.7843 0.073 Uiso 1 1 calc R . .
H17C H 0.7765 0.3477 0.7623 0.073 Uiso 1 1 calc R . .
C18 C 0.8154(3) 0.1000(3) 0.77089(19) 0.0377(9) Uani 1 1 d . . .
H18 H 0.8648 0.1397 0.7657 0.045 Uiso 1 1 calc R C .
C19 C 0.7503(3) 0.0942(3) 0.7105(2) 0.0492(11) Uani 1 1 d . C .
H19A H 0.7854 0.0790 0.6788 0.074 Uiso 1 1 calc R . .
H19B H 0.7206 0.1470 0.7007 0.074 Uiso 1 1 calc R . .
H19C H 0.7034 0.0528 0.7131 0.074 Uiso 1 1 calc R . .
C20 C 0.8621(3) 0.0181(3) 0.7883(2) 0.0449(10) Uani 1 1 d . C .
H20A H 0.8154 -0.0225 0.7936 0.067 Uiso 1 1 calc R . .
H20B H 0.9055 0.0241 0.8260 0.067 Uiso 1 1 calc R . .
H20C H 0.8951 0.0002 0.7563 0.067 Uiso 1 1 calc R . .
C21 C 0.8391(3) 0.1425(3) 0.89941(18) 0.0355(9) Uani 1 1 d . . .
H21 H 0.8520 0.0845 0.9115 0.043 Uiso 1 1 calc R C .
C22 C 0.8018(3) 0.1845(3) 0.95110(19) 0.0435(10) Uani 1 1 d . C .
H22A H 0.8469 0.1798 0.9882 0.065 Uiso 1 1 calc R . .
H22B H 0.7442 0.1583 0.9568 0.065 Uiso 1 1 calc R . .
H22C H 0.7904 0.2421 0.9413 0.065 Uiso 1 1 calc R . .
C23 C 0.9309(3) 0.1815(3) 0.8915(2) 0.0473(11) Uani 1 1 d . C .
H23A H 0.9207 0.2386 0.8795 0.071 Uiso 1 1 calc R . .
H23B H 0.9566 0.1522 0.8603 0.071 Uiso 1 1 calc R . .
H23C H 0.9740 0.1787 0.9297 0.071 Uiso 1 1 calc R . .
B200 B 0.7225(3) 0.1748(3) 0.42807(19) 0.0283(8) Uani 1 1 d . . .
C201 C 0.8232(2) 0.1563(2) 0.46833(16) 0.0287(8) Uani 1 1 d . . .
C202 C 0.8415(3) 0.0931(2) 0.51055(17) 0.0305(8) Uani 1 1 d . . .
H202 H 0.7932 0.0566 0.5152 0.037 Uiso 1 1 calc R . .
C203 C 0.9269(3) 0.0815(2) 0.54581(17) 0.0333(8) Uani 1 1 d . . .
C204 C 0.9993(3) 0.1345(3) 0.54094(18) 0.0362(9) Uani 1 1 d . . .
H204 H 1.0584 0.1267 0.5645 0.043 Uiso 1 1 calc R . .
C205 C 0.9825(3) 0.1986(3) 0.50099(18) 0.0359(9) Uani 1 1 d . . .
C206 C 0.8968(3) 0.2087(2) 0.46548(17) 0.0320(8) Uani 1 1 d . . .
H206 H 0.8878 0.2531 0.4381 0.038 Uiso 1 1 calc R . .
C207 C 0.9434(3) 0.0141(3) 0.59046(19) 0.0441(10) Uani 1 1 d . . .
F1 F 0.9384(2) 0.0384(2) 0.64605(12) 0.0714(9) Uani 1 1 d . . .
F2 F 0.8838(3) -0.0465(2) 0.57847(18) 0.1012(15) Uani 1 1 d . . .
F3 F 1.0261(2) -0.0193(2) 0.59493(14) 0.0746(10) Uani 1 1 d . . .
C208 C 1.0581(3) 0.2567(3) 0.4933(2) 0.0488(11) Uani 1 1 d . . .
F4 F 1.1283(2) 0.2548(2) 0.53818(17) 0.0885(12) Uani 1 1 d . . .
F5 F 1.0893(2) 0.2440(2) 0.44189(15) 0.0707(9) Uani 1 1 d . . .
F6 F 1.0298(2) 0.33465(18) 0.48999(15) 0.0653(8) Uani 1 1 d . . .
C209 C 0.6827(2) 0.2530(2) 0.46097(16) 0.0263(7) Uani 1 1 d . . .
C210 C 0.6487(2) 0.2431(2) 0.51526(16) 0.0286(8) Uani 1 1 d . . .
H210 H 0.6481 0.1900 0.5320 0.034 Uiso 1 1 calc R . .
C211 C 0.6160(2) 0.3073(2) 0.54516(16) 0.0291(8) Uani 1 1 d D D .
C212 C 0.6155(3) 0.3858(2) 0.52251(17) 0.0300(8) Uani 1 1 d . . .
H212 H 0.5916 0.4299 0.5424 0.036 Uiso 1 1 calc R . .
C213 C 0.6508(3) 0.3982(2) 0.46995(18) 0.0297(8) Uani 1 1 d . . .
C214 C 0.6847(2) 0.3329(2) 0.44069(16) 0.0286(8) Uani 1 1 d . . .
H214 H 0.7103 0.3435 0.4055 0.034 Uiso 1 1 calc R . .
C215 C 0.5788(2) 0.2947(2) 0.60180(17) 0.0397(9) Uani 1 1 d D . .
F7 F 0.6370(5) 0.3323(4) 0.6485(2) 0.060(2) Uani 0.50 1 d PDU D 1
F8 F 0.4983(4) 0.3265(4) 0.6026(3) 0.069(2) Uani 0.50 1 d PDU D 1
F9 F 0.5772(5) 0.2180(3) 0.6198(3) 0.0392(19) Uani 0.50 1 d PDU D 1
F107 F 0.4844(3) 0.2905(5) 0.5887(3) 0.064(2) Uani 0.50 1 d PDU D 2
F108 F 0.6023(6) 0.2242(3) 0.6288(3) 0.044(2) Uani 0.50 1 d PDU D 2
F109 F 0.5946(5) 0.3529(4) 0.6417(3) 0.064(2) Uani 0.50 1 d PDU D 2
C216 C 0.6497(3) 0.4810(2) 0.4427(2) 0.0407(10) Uani 1 1 d . . .
F10 F 0.6001(2) 0.53453(16) 0.46778(14) 0.0664(8) Uani 1 1 d . . .
F11 F 0.7325(2) 0.51271(17) 0.44614(18) 0.0755(10) Uani 1 1 d . . .
F12 F 0.6138(3) 0.48022(18) 0.38414(13) 0.0793(10) Uani 1 1 d . . .
C217 C 0.6533(3) 0.0963(2) 0.42307(16) 0.0272(7) Uani 1 1 d . . .
C218 C 0.6861(3) 0.0190(2) 0.40920(17) 0.0317(8) Uani 1 1 d . . .
H218 H 0.7492 0.0131 0.4061 0.038 Uiso 1 1 calc R . .
C219 C 0.6294(3) -0.0484(2) 0.40001(18) 0.0352(9) Uani 1 1 d . . .
C220 C 0.5362(3) -0.0419(2) 0.40342(18) 0.0355(9) Uani 1 1 d . . .
H220 H 0.4971 -0.0883 0.3976 0.043 Uiso 1 1 calc R . .
C221 C 0.5021(3) 0.0337(2) 0.41547(17) 0.0308(8) Uani 1 1 d . . .
C222 C 0.5602(3) 0.1011(2) 0.42552(16) 0.0278(7) Uani 1 1 d . . .
H222 H 0.5350 0.1521 0.4343 0.033 Uiso 1 1 calc R . .
C223 C 0.6683(3) -0.1301(3) 0.3889(2) 0.0487(11) Uani 1 1 d . . .
F13 F 0.6840(3) -0.1751(2) 0.43770(16) 0.0929(12) Uani 1 1 d . . .
F14 F 0.6112(2) -0.17399(17) 0.34836(15) 0.0668(8) Uani 1 1 d . . .
F15 F 0.7456(2) -0.12556(19) 0.36692(19) 0.0831(11) Uani 1 1 d . . .
C224 C 0.4020(3) 0.0437(3) 0.41662(19) 0.0379(9) Uani 1 1 d . . .
F16 F 0.35978(17) -0.02479(16) 0.42746(14) 0.0574(7) Uani 1 1 d . . .
F17 F 0.35699(17) 0.07117(19) 0.36348(13) 0.0576(7) Uani 1 1 d . . .
F18 F 0.38406(18) 0.09837(18) 0.45668(14) 0.0603(8) Uani 1 1 d . . .
C225 C 0.7292(2) 0.1941(2) 0.35721(16) 0.0283(8) Uani 1 1 d . . .
C226 C 0.7979(3) 0.1617(2) 0.32789(17) 0.0313(8) Uani 1 1 d . . .
H226 H 0.8472 0.1322 0.3507 0.038 Uiso 1 1 calc R . .
C227 C 0.7958(3) 0.1717(2) 0.26596(17) 0.0350(9) Uani 1 1 d D E .
C228 C 0.7268(3) 0.2158(2) 0.23115(17) 0.0346(9) Uani 1 1 d . . .
H228 H 0.7266 0.2239 0.1894 0.042 Uiso 1 1 calc R . .
C229 C 0.6582(3) 0.2478(2) 0.25885(16) 0.0318(8) Uani 1 1 d D F .
C230 C 0.6586(3) 0.2358(2) 0.32022(17) 0.0314(8) Uani 1 1 d . . .
H230 H 0.6091 0.2567 0.3376 0.038 Uiso 1 1 calc R . .
C231 C 0.8710(3) 0.1370(2) 0.23730(18) 0.0456(11) Uani 1 1 d D . .
F19 F 0.8459(2) 0.1276(2) 0.17749(13) 0.0669(11) Uani 0.892(5) 1 d PDU E 1
F20 F 0.8990(3) 0.0654(2) 0.25769(19) 0.0812(13) Uani 0.892(5) 1 d PDU E 1
F21 F 0.94195(19) 0.1875(2) 0.24106(18) 0.0675(11) Uani 0.892(5) 1 d PDU E 1
F119 F 0.9459(8) 0.1176(15) 0.2781(6) 0.060(5) Uani 0.108(5) 1 d PDU E 2
F120 F 0.9028(14) 0.1859(10) 0.1994(9) 0.083(6) Uani 0.108(5) 1 d PDU E 2
F121 F 0.8490(11) 0.0683(10) 0.2078(11) 0.081(6) Uani 0.108(5) 1 d PDU E 2
C232 C 0.5837(3) 0.2990(2) 0.22358(17) 0.0425(10) Uani 1 1 d D . .
F22 F 0.6021(3) 0.37593(19) 0.2282(2) 0.0887(16) Uani 0.862(5) 1 d PDU F 1
F23 F 0.50244(19) 0.2850(2) 0.23816(16) 0.0626(11) Uani 0.862(5) 1 d PDU F 1
F24 F 0.5720(3) 0.2816(3) 0.16482(13) 0.0714(12) Uani 0.862(5) 1 d PDU F 1
F122 F 0.5095(8) 0.2599(8) 0.2001(9) 0.081(5) Uani 0.138(5) 1 d PDU F 2
F123 F 0.6090(10) 0.3419(11) 0.1799(7) 0.063(5) Uani 0.138(5) 1 d PDU F 2
F124 F 0.5533(11) 0.3567(9) 0.2583(6) 0.056(5) Uani 0.138(5) 1 d PDU F 2

loop_
_atom_site_aniso_label
_atom_site_aniso_U_11
_atom_site_aniso_U_22
_atom_site_aniso_U_33
_atom_site_aniso_U_23
_atom_site_aniso_U_13
_atom_site_aniso_U_12
Ir1 0.03021(9) 0.03034(9) 0.03615(10) 0.00040(6) 0.00556(6) 0.00372(6)
P1 0.0257(5) 0.0286(5) 0.0347(5) 0.0020(4) 0.0050(4) -0.0004(4)
C1 0.045(2) 0.034(2) 0.039(2) 0.0034(18) 0.0007(18) -0.0051(18)
C2 0.035(2) 0.040(2) 0.057(3) 0.006(2) -0.001(2) 0.0005(18)
C3 0.035(2) 0.033(2) 0.049(2) -0.0073(18) 0.0068(18) 0.0066(17)
C4 0.043(2) 0.033(2) 0.054(3) -0.013(2) 0.009(2) -0.0039(18)
C5 0.051(3) 0.034(2) 0.057(3) 0.007(2) 0.007(2) -0.0050(19)
C6 0.048(2) 0.041(2) 0.039(2) 0.0025(19) 0.0095(19) -0.0089(19)
C7 0.048(3) 0.043(3) 0.076(4) 0.015(2) -0.002(3) 0.000(2)
C8A 0.0294(18) 0.039(2) 0.047(2) -0.007(2) 0.011(2) 0.0015(15)
C9A 0.032(3) 0.043(2) 0.052(3) 0.002(2) 0.008(2) 0.000(3)
C10A 0.029(3) 0.043(3) 0.039(3) -0.002(2) 0.007(2) -0.001(2)
C11A 0.034(2) 0.043(2) 0.042(3) -0.008(2) 0.007(2) -0.008(2)
C12A 0.0327(18) 0.042(3) 0.049(3) 0.000(2) 0.007(2) -0.007(2)
C13A 0.033(2) 0.041(2) 0.046(3) -0.0050(19) 0.014(2) -0.0050(18)
C14A 0.034(3) 0.047(3) 0.053(3) 0.003(3) 0.009(3) -0.002(2)
C8B 0.0294(18) 0.039(2) 0.047(2) -0.007(2) 0.011(2) 0.0015(15)
C9B 0.032(3) 0.043(2) 0.052(3) 0.002(2) 0.008(2) 0.000(3)
C10B 0.029(3) 0.043(3) 0.039(3) -0.002(2) 0.007(2) -0.001(2)
C11B 0.034(2) 0.043(2) 0.042(3) -0.008(2) 0.007(2) -0.008(2)
C12B 0.0327(18) 0.042(3) 0.049(3) 0.000(2) 0.007(2) -0.007(2)
C13B 0.033(2) 0.041(2) 0.046(3) -0.0050(19) 0.014(2) -0.0050(18)
C14B 0.034(3) 0.047(3) 0.053(3) 0.003(3) 0.009(3) -0.002(2)
C15 0.039(2) 0.030(2) 0.048(2) 0.0092(18) 0.0089(19) 0.0030(17)
C16 0.042(2) 0.040(3) 0.066(3) 0.017(2) 0.015(2) 0.0072(19)
C17 0.043(2) 0.042(3) 0.063(3) 0.015(2) 0.015(2) -0.004(2)
C18 0.033(2) 0.041(2) 0.041(2) 0.0011(18) 0.0103(18) 0.0005(17)
C19 0.045(3) 0.064(3) 0.040(2) -0.004(2) 0.009(2) 0.001(2)
C20 0.040(2) 0.042(3) 0.054(3) -0.005(2) 0.014(2) 0.0064(19)
C21 0.0306(19) 0.034(2) 0.039(2) 0.0013(17) -0.0014(16) 0.0000(16)
C22 0.042(2) 0.043(2) 0.044(2) -0.0076(19) 0.0004(19) -0.0029(19)
C23 0.030(2) 0.055(3) 0.054(3) -0.001(2) -0.0018(19) -0.0049(19)
B200 0.030(2) 0.023(2) 0.033(2) 0.0044(17) 0.0088(17) 0.0029(16)
C201 0.0296(18) 0.0272(19) 0.0303(18) 0.0004(15) 0.0076(15) 0.0045(15)
C202 0.0311(19) 0.030(2) 0.0319(19) 0.0004(15) 0.0088(15) 0.0006(15)
C203 0.037(2) 0.036(2) 0.0262(18) 0.0028(16) 0.0054(16) 0.0070(16)
C204 0.032(2) 0.043(2) 0.033(2) 0.0001(18) 0.0046(16) 0.0054(17)
C205 0.0268(18) 0.041(2) 0.040(2) 0.0022(18) 0.0065(16) -0.0025(16)
C206 0.0337(19) 0.0278(19) 0.035(2) 0.0022(16) 0.0076(16) 0.0023(16)
C207 0.047(3) 0.047(3) 0.037(2) 0.007(2) 0.0035(19) 0.005(2)
F1 0.099(2) 0.083(2) 0.0386(15) 0.0181(15) 0.0291(15) 0.0297(18)
F2 0.108(3) 0.062(2) 0.111(3) 0.053(2) -0.045(2) -0.032(2)
F3 0.076(2) 0.081(2) 0.072(2) 0.0366(17) 0.0273(16) 0.0470(18)
C208 0.033(2) 0.059(3) 0.052(3) 0.013(2) 0.001(2) -0.007(2)
F4 0.0480(17) 0.111(3) 0.094(2) 0.042(2) -0.0232(17) -0.0354(18)
F5 0.0655(19) 0.074(2) 0.083(2) -0.0037(17) 0.0436(17) -0.0181(16)
F6 0.0609(18) 0.0473(18) 0.089(2) 0.0007(15) 0.0152(16) -0.0168(14)
C209 0.0237(17) 0.0263(18) 0.0276(18) -0.0001(14) 0.0003(14) -0.0012(14)
C210 0.0290(18) 0.0260(18) 0.0302(18) 0.0009(15) 0.0030(15) -0.0001(14)
C211 0.0270(18) 0.0288(19) 0.0302(18) -0.0017(15) 0.0013(14) -0.0005(14)
C212 0.0305(19) 0.0286(19) 0.0298(19) -0.0038(15) 0.0023(15) 0.0000(15)
C213 0.0288(18) 0.0220(18) 0.037(2) 0.0003(15) 0.0009(15) -0.0039(14)
C214 0.0269(18) 0.030(2) 0.0289(18) -0.0012(15) 0.0043(15) 0.0006(15)
C215 0.051(2) 0.034(2) 0.036(2) -0.0011(18) 0.0127(19) 0.0019(19)
F7 0.090(4) 0.057(4) 0.033(3) -0.009(3) 0.013(3) -0.026(3)
F8 0.076(4) 0.073(4) 0.068(4) 0.021(3) 0.044(3) 0.038(3)
F9 0.048(4) 0.036(3) 0.036(3) -0.003(2) 0.011(3) -0.013(2)
F107 0.052(3) 0.087(5) 0.059(4) 0.015(3) 0.026(3) 0.005(3)
F108 0.052(4) 0.045(4) 0.035(3) 0.006(3) 0.005(3) 0.002(3)
F109 0.103(5) 0.046(3) 0.051(3) -0.018(3) 0.041(3) -0.008(3)
C216 0.054(3) 0.027(2) 0.044(2) -0.0020(18) 0.015(2) -0.0015(18)
F10 0.095(2) 0.0304(14) 0.084(2) 0.0095(14) 0.0436(18) 0.0188(14)
F11 0.0612(18) 0.0391(16) 0.132(3) 0.0206(17) 0.0322(19) -0.0101(14)
F12 0.142(3) 0.0393(16) 0.0496(17) 0.0156(13) -0.0041(18) -0.0012(18)
C217 0.0321(19) 0.0232(18) 0.0264(18) 0.0026(14) 0.0048(15) 0.0006(14)
C218 0.0339(19) 0.0281(19) 0.035(2) 0.0002(16) 0.0107(16) 0.0031(15)
C219 0.044(2) 0.0225(19) 0.040(2) -0.0015(16) 0.0101(18) 0.0015(16)
C220 0.040(2) 0.028(2) 0.039(2) -0.0017(16) 0.0091(17) -0.0049(16)
C221 0.0323(19) 0.029(2) 0.0306(19) -0.0008(15) 0.0039(15) -0.0033(15)
C222 0.0318(19) 0.0245(18) 0.0269(18) -0.0005(14) 0.0045(15) 0.0037(14)
C223 0.056(3) 0.033(2) 0.060(3) -0.004(2) 0.020(2) 0.005(2)
F13 0.157(4) 0.0501(19) 0.072(2) 0.0089(17) 0.023(2) 0.051(2)
F14 0.082(2) 0.0386(15) 0.080(2) -0.0225(15) 0.0155(16) -0.0012(14)
F15 0.074(2) 0.0420(17) 0.147(3) -0.0272(19) 0.059(2) 0.0011(15)
C224 0.036(2) 0.038(2) 0.039(2) 0.0012(18) 0.0021(17) -0.0020(17)
F16 0.0374(13) 0.0479(16) 0.088(2) 0.0165(14) 0.0136(13) -0.0098(12)
F17 0.0388(14) 0.0723(19) 0.0565(17) 0.0168(14) -0.0070(12) 0.0008(13)
F18 0.0359(14) 0.073(2) 0.075(2) -0.0274(15) 0.0150(13) -0.0026(12)
C225 0.0298(18) 0.0242(18) 0.0314(18) -0.0015(15) 0.0065(15) -0.0033(14)
C226 0.0325(19) 0.0247(19) 0.038(2) -0.0011(15) 0.0089(16) -0.0015(15)
C227 0.039(2) 0.029(2) 0.040(2) -0.0074(17) 0.0167(17) -0.0077(17)
C228 0.045(2) 0.031(2) 0.0296(19) -0.0028(16) 0.0105(17) -0.0115(17)
C229 0.0327(19) 0.031(2) 0.0322(19) -0.0013(16) 0.0061(16) -0.0063(16)
C230 0.0301(19) 0.030(2) 0.035(2) -0.0023(16) 0.0074(16) -0.0035(15)
C231 0.048(3) 0.045(3) 0.049(3) -0.007(2) 0.023(2) -0.003(2)
F19 0.069(2) 0.088(3) 0.0488(18) -0.0223(18) 0.0242(15) 0.0091(18)
F20 0.103(3) 0.063(2) 0.093(3) 0.025(2) 0.062(2) 0.044(2)
F21 0.0358(15) 0.079(2) 0.093(3) -0.0253(19) 0.0258(16) -0.0145(15)
F119 0.059(7) 0.068(7) 0.061(7) -0.010(5) 0.031(5) 0.011(5)
F120 0.079(7) 0.090(8) 0.083(7) -0.002(6) 0.024(5) -0.001(6)
F121 0.083(7) 0.079(7) 0.083(7) -0.011(6) 0.024(5) 0.007(6)
C232 0.043(2) 0.046(3) 0.036(2) 0.0049(19) 0.0011(18) -0.005(2)
F22 0.084(3) 0.0363(18) 0.125(3) 0.014(2) -0.042(2) -0.0043(18)
F23 0.0393(16) 0.088(2) 0.063(2) 0.0237(19) 0.0137(15) 0.0151(16)
F24 0.075(2) 0.100(3) 0.0349(16) 0.0086(17) -0.0023(15) 0.017(2)
F122 0.074(7) 0.081(7) 0.084(7) 0.005(5) 0.002(5) 0.003(5)
F123 0.061(6) 0.068(7) 0.062(6) 0.017(5) 0.010(5) 0.009(5)
F124 0.059(6) 0.054(6) 0.052(6) 0.008(5) 0.003(5) 0.020(5)

loop_
_atom_type_symbol
_atom_type_description
_atom_type_scat_dispersion_real
_atom_type_scat_dispersion_imag
_atom_type_scat_source
C C 0.0033 0.0016 'International Tables Vol C Tables 4.2.6.8 and 6.1.1.4'
H H 0.0000 0.0000 'International Tables Vol C Tables 4.2.6.8 and 6.1.1.4'
B B 0.0013 0.0007 'International Tables Vol C Tables 4.2.6.8 and 6.1.1.4'
F F 0.0171 0.0103 'International Tables Vol C Tables 4.2.6.8 and 6.1.1.4'
P P 0.1023 0.0942 'International Tables Vol C Tables 4.2.6.8 and 6.1.1.4'
Ir Ir -1.4442 7.9887 'International Tables Vol C Tables 4.2.6.8 and 6.1.1.4'

loop_
_geom_angle_atom_site_label_1
_geom_angle_atom_site_label_2
_geom_angle_atom_site_label_3
_geom_angle
C3 Ir1 C1 65.08(18)
C3 Ir1 C10B 76.3(6)
C1 Ir1 C10B 107.4(6)
C3 Ir1 C8B 106.1(11)
C1 Ir1 C8B 79.5(9)
C10B Ir1 C8B 55.3(6)
C3 Ir1 P1 97.96(12)
C1 Ir1 P1 98.67(12)
C10B Ir1 P1 147.2(5)
C8B Ir1 P1 152.2(9)
C18 P1 C21 105.41(19)
C18 P1 C15 106.51(19)
C21 P1 C15 103.4(2)
C18 P1 Ir1 115.18(14)
C21 P1 Ir1 123.21(14)
C15 P1 Ir1 101.27(13)
C2 C1 C6 103.6(3)
C2 C1 Ir1 94.5(3)
C6 C1 Ir1 109.8(3)
C3 C2 C1 92.3(3)
C3 C2 C7 106.0(4)
C1 C2 C7 105.7(4)
C2 C3 C4 103.5(4)
C2 C3 Ir1 95.1(3)
C4 C3 Ir1 110.7(3)
C5 C4 C11B 116.5(16)
C5 C4 C11A 109.8(7)
C11B C4 C11A 7(2)
C5 C4 C3 101.5(4)
C11B C4 C3 111(2)
C11A C4 C3 115.5(9)
C7 C5 C4 103.0(4)
C7 C5 C6 103.4(4)
C4 C5 C6 105.3(3)
C13A C6 C5 112.2(10)
C13A C6 C13B 4(3)
C5 C6 C13B 111(2)
C13A C6 C1 116.5(10)
C5 C6 C1 101.6(4)
C13B C6 C1 113(2)
C5 C7 C2 94.1(4)
C9A C8A C13A 104.0(13)
C9A C8A C10A 56.7(3)
C13A C8A C10A 103.0(14)
C10A C9A C8A 66.6(6)
C10A C9A C14A 106.6(8)
C8A C9A C14A 108.9(11)
C9A C10A C11A 106.8(8)
C9A C10A C8A 56.7(4)
C11A C10A C8A 104.1(12)
C12A C11A C4 112.7(10)
C12A C11A C10A 97.0(11)
C4 C11A C10A 115.1(13)
C11A C12A C14A 103.4(8)
C11A C12A C13A 102.6(16)
C14A C12A C13A 101.9(8)
C12A C13A C6 110.4(12)
C12A C13A C8A 98.3(13)
C6 C13A C8A 112.7(14)
C9A C14A C12A 96.9(9)
C13B C8B C9B 111(3)
C13B C8B Ir1 108(3)
C9B C8B Ir1 100.7(14)
C14B C9B C10B 106.4(18)
C14B C9B C8B 103(2)
C10B C9B C8B 82.7(14)
C11B C10B C9B 105.6(18)
C11B C10B Ir1 114.8(17)
C9B C10B Ir1 104.8(12)
C10B C11B C4 110(3)
C10B C11B C12B 102(3)
C4 C11B C12B 112(2)
C14B C12B C11B 100.7(18)
C14B C12B C13B 105.5(19)
C11B C12B C13B 100(3)
C8B C13B C6 116(3)
C8B C13B C12B 99(3)
C6 C13B C12B 117(3)
C9B C14B C12B 95(2)
C16 C15 C17 110.5(4)
C16 C15 P1 109.7(3)
C17 C15 P1 116.8(3)
C19 C18 C20 111.1(4)
C19 C18 P1 110.1(3)
C20 C18 P1 113.5(3)
C22 C21 C23 109.7(3)
C22 C21 P1 112.0(3)
C23 C21 P1 112.9(3)
C201 B200 C217 113.0(3)
C201 B200 C209 104.9(3)
C217 B200 C209 112.4(3)
C201 B200 C225 112.1(3)
C217 B200 C225 102.9(3)
C209 B200 C225 111.8(3)
C206 C201 C202 115.1(3)
C206 C201 B200 120.1(3)
C202 C201 B200 124.6(3)
C203 C202 C201 122.9(4)
C202 C203 C204 120.3(4)
C202 C203 C207 121.3(4)
C204 C203 C207 118.4(4)
C205 C204 C203 118.1(4)
C204 C205 C206 120.8(4)
C204 C205 C208 120.4(4)
C206 C205 C208 118.8(4)
C205 C206 C201 122.8(4)
F2 C207 F3 106.0(4)
F2 C207 F1 106.1(4)
F3 C207 F1 104.4(4)
F2 C207 C203 113.2(4)
F3 C207 C203 113.8(4)
F1 C207 C203 112.6(4)
F4 C208 F5 108.7(4)
F4 C208 F6 105.2(4)
F5 C208 F6 104.5(4)
F4 C208 C205 113.5(4)
F5 C208 C205 111.8(4)
F6 C208 C205 112.4(4)
C214 C209 C210 115.1(3)
C214 C209 B200 124.1(3)
C210 C209 B200 120.7(3)
C211 C210 C209 122.7(3)
C210 C211 C212 120.7(3)
C210 C211 C215 121.5(3)
C212 C211 C215 117.8(3)
C211 C212 C213 118.1(3)
C212 C213 C214 120.5(3)
C212 C213 C216 120.4(3)
C214 C213 C216 119.1(4)
C209 C214 C213 122.7(3)
F8 C215 F109 75.8(5)
F8 C215 F9 108.3(5)
F109 C215 F9 119.7(6)
F8 C215 F108 120.9(6)
F109 C215 F108 108.7(5)
F9 C215 F108 17.6(6)
F8 C215 F107 29.5(4)
F109 C215 F107 104.0(4)
F9 C215 F107 87.0(5)
F108 C215 F107 103.4(5)
F8 C215 F7 105.2(5)
F109 C215 F7 30.2(4)
F9 C215 F7 103.4(4)
F108 C215 F7 87.7(5)
F107 C215 F7 131.4(5)
F8 C215 C211 115.2(4)
F109 C215 C211 116.2(4)
F9 C215 C211 115.0(4)
F108 C215 C211 114.2(4)
F107 C215 C211 109.2(4)
F7 C215 C211 108.6(4)
F11 C216 F10 106.6(4)
F11 C216 F12 105.7(4)
F10 C216 F12 105.7(4)
F11 C216 C213 113.0(4)
F10 C216 C213 113.4(4)
F12 C216 C213 111.8(3)
C222 C217 C218 116.1(3)
C222 C217 B200 124.3(3)
C218 C217 B200 119.3(3)
C219 C218 C217 122.0(3)
C218 C219 C220 120.7(4)
C218 C219 C223 120.1(4)
C220 C219 C223 119.1(4)
C221 C220 C219 118.2(4)
C220 C221 C222 120.7(3)
C220 C221 C224 119.7(3)
C222 C221 C224 119.5(3)
C217 C222 C221 122.2(3)
F13 C223 F15 107.7(4)
F13 C223 F14 105.6(4)
F15 C223 F14 104.9(4)
F13 C223 C219 112.5(4)
F15 C223 C219 113.1(4)
F14 C223 C219 112.3(4)
F16 C224 F18 107.1(3)
F16 C224 F17 105.8(3)
F18 C224 F17 104.6(3)
F16 C224 C221 114.0(3)
F18 C224 C221 113.4(3)
F17 C224 C221 111.3(3)
C230 C225 C226 115.4(3)
C230 C225 B200 120.8(3)
C226 C225 B200 123.3(3)
C227 C226 C225 121.8(4)
C228 C227 C226 121.2(4)
C228 C227 C231 119.1(3)
C226 C227 C231 119.7(4)
C229 C228 C227 118.1(4)
C228 C229 C230 120.8(4)
C228 C229 C232 120.1(3)
C230 C229 C232 119.0(3)
C229 C230 C225 122.6(3)
F20 C231 F120 130.8(8)
F20 C231 F121 56.2(11)
F120 C231 F121 106.2(7)
F20 C231 F21 109.9(4)
F120 C231 F21 45.3(11)
F121 C231 F21 133.6(8)
F20 C231 F19 105.5(4)
F120 C231 F19 59.2(12)
F121 C231 F19 52.8(12)
F21 C231 F19 102.5(3)
F20 C231 F119 51.2(11)
F120 C231 F119 104.2(7)
F121 C231 F119 104.1(7)
F21 C231 F119 63.8(11)
F19 C231 F119 135.2(7)
F20 C231 C227 114.0(3)
F120 C231 C227 115.0(7)
F121 C231 C227 113.9(6)
F21 C231 C227 111.9(3)
F19 C231 C227 112.3(3)
F119 C231 C227 112.3(6)
F22 C232 F122 131.7(7)
F22 C232 F123 56.9(8)
F122 C232 F123 106.7(6)
F22 C232 F23 109.8(4)
F122 C232 F23 43.6(9)
F123 C232 F23 131.8(7)
F22 C232 F24 106.2(4)
F122 C232 F24 62.1(9)
F123 C232 F24 51.7(9)
F23 C232 F24 103.8(3)
F22 C232 F124 49.8(8)
F122 C232 F124 104.0(6)
F123 C232 F124 102.8(6)
F23 C232 F124 64.7(9)
F24 C232 F124 136.2(7)
F22 C232 C229 112.4(3)
F122 C232 C229 115.4(6)
F123 C232 C229 114.9(6)
F23 C232 C229 112.7(3)
F24 C232 C229 111.4(3)
F124 C232 C229 111.8(5)

loop_
_geom_bond_atom_site_label_1
_geom_bond_atom_site_label_2
_geom_bond_distance
Ir1 C3 2.045(4)
Ir1 C1 2.057(4)
Ir1 C10B 2.18(2)
Ir1 C8B 2.27(4)
Ir1 P1 2.3191(9)
P1 C18 1.847(4)
P1 C21 1.849(4)
P1 C15 1.865(4)
C1 C2 1.532(6)
C1 C6 1.564(6)
C2 C3 1.528(6)
C2 C7 1.541(6)
C3 C4 1.569(6)
C4 C5 1.539(7)
C4 C11B 1.544(10)
C4 C11A 1.545(7)
C5 C7 1.531(7)
C5 C6 1.541(6)
C6 C13A 1.539(7)
C6 C13B 1.542(10)
C8A C9A 1.498(12)
C8A C13A 1.58(2)
C8A C10A 1.645(7)
C9A C10A 1.498(9)
C9A C14A 1.524(10)
C10A C11A 1.58(2)
C11A C12A 1.525(19)
C12A C14A 1.530(11)
C12A C13A 1.53(2)
C8B C13B 1.41(5)
C8B C9B 1.57(2)
C9B C14B 1.52(2)
C9B C10B 1.56(2)
C10B C11B 1.41(5)
C11B C12B 1.59(4)
C12B C14B 1.52(2)
C12B C13B 1.60(4)
C15 C16 1.512(6)
C15 C17 1.532(6)
C18 C19 1.531(6)
C18 C20 1.532(6)
C21 C22 1.533(6)
C21 C23 1.537(6)
B200 C201 1.633(5)
B200 C217 1.637(5)
B200 C209 1.640(5)
B200 C225 1.646(5)
C201 C206 1.396(5)
C201 C202 1.402(5)
C202 C203 1.385(5)
C203 C204 1.397(6)
C203 C207 1.488(6)
C204 C205 1.379(6)
C205 C206 1.388(5)
C205 C208 1.501(6)
C207 F2 1.325(6)
C207 F3 1.327(5)
C207 F1 1.328(5)
C208 F4 1.319(5)
C208 F5 1.333(6)
C208 F6 1.344(6)
C209 C214 1.393(5)
C209 C210 1.408(5)
C210 C211 1.381(5)
C211 C212 1.386(5)
C211 C215 1.485(5)
C212 C213 1.386(5)
C213 C214 1.394(5)
C213 C216 1.492(5)
C215 F8 1.300(5)
C215 F109 1.306(5)
C215 F9 1.325(5)
C215 F108 1.328(5)
C215 F107 1.376(5)
C215 F7 1.385(5)
C216 F11 1.319(5)
C216 F10 1.329(5)
C216 F12 1.336(5)
C217 C222 1.388(5)
C217 C218 1.412(5)
C218 C219 1.381(5)
C219 C220 1.394(6)
C219 C223 1.498(6)
C220 C221 1.383(5)
C221 C222 1.395(5)
C221 C224 1.492(5)
C223 F13 1.312(6)
C223 F15 1.320(5)
C223 F14 1.343(6)
C224 F16 1.327(5)
C224 F18 1.331(5)
C224 F17 1.345(5)
C225 C230 1.398(5)
C225 C226 1.405(5)
C226 C227 1.399(5)
C227 C228 1.381(6)
C227 C231 1.488(6)
C228 C229 1.380(5)
C229 C230 1.395(5)
C229 C232 1.500(6)
C231 F20 1.304(5)
C231 F120 1.315(7)
C231 F121 1.322(7)
C231 F21 1.327(4)
C231 F19 1.344(4)
C231 F119 1.351(7)
C232 F22 1.292(5)
C232 F122 1.303(7)
C232 F123 1.314(7)
C232 F23 1.317(4)
C232 F24 1.337(4)
C232 F124 1.352(7)
